data_7060240
loop_
_publ_author_name
'Grudova, Mariya V.'
'Gil, Diego M.'
'Khrustalev, Victor N.'
'Nikitina, Eugeniya V.'
'Sinelshchikova, Anna A.'
'Grigoriev, Mikhail S.'
'Kletskov, Alexey V.'
'Frontera, Antonio'
'Zubkov, Fedor I.'

_publ_section_title
;
 Synthesis, X-ray characterization and theoretical study of
 3a,6:7,9a-diepoxybenzo[de]isoquinoline derivatives: on the importance of
 F&#x22EF;O interactions
;
_journal_issue 46
_journal_name_full 'New Journal of Chemistry'
_journal_page_first 20167
_journal_page_last 20180
_journal_paper_doi 10.1039/D0NJ04328A
_journal_volume 44
_journal_year 2020
_chemical_absolute_configuration ad
_chemical_formula_moiety 'C20 H14 Br F6 N O4 S'
_chemical_formula_sum 'C20 H14 Br F6 N O4 S'
_chemical_formula_weight 558.28
_space_group_crystal_system monoclinic
_space_group_IT_number 4
_space_group_name_Hall 'P 2yb'
_space_group_name_H-M_alt 'P 1 21 1'
_atom_sites_solution_hydrogens mixed
_atom_sites_solution_primary difmap
_atom_sites_solution_secondary difmap
_audit_creation_method SHELXL-2013
_audit_update_record
;
2020-10-21 deposited with the CCDC.	2020-10-27 downloaded from the CCDC.
;
_cell_angle_alpha 90
_cell_angle_beta 99.291(10)
_cell_angle_gamma 90
_cell_formula_units_Z 2
_cell_length_a 13.111(3)
_cell_length_b 5.1760(10)
_cell_length_c 14.827(3)
_cell_measurement_reflns_used 600
_cell_measurement_temperature 100(2)
_cell_measurement_theta_max 30.0
_cell_measurement_theta_min 1.5
_cell_volume 993.0(4)
_computing_cell_refinement 'iMosflm (Battye et al., 2011)'
_computing_data_collection 'Marccd (Doyle, 2011)'
_computing_data_reduction iMosflm
_computing_molecular_graphics 'SHELXTL (Sheldrick, 2015)'
_computing_publication_material SHELXTL
_computing_structure_refinement 'SHELXL (Sheldrick, 2015)'
_computing_structure_solution 'SHELXT (Sheldrick, 2015)'
_diffrn_ambient_temperature 100(2)
_diffrn_measured_fraction_theta_full 0.991
_diffrn_measured_fraction_theta_max 0.991
_diffrn_measurement_device_type 'Rayonix SX165 CCD'
_diffrn_measurement_method '/f scan'
_diffrn_radiation_type synchrotron
_diffrn_radiation_wavelength 0.79313
_diffrn_reflns_av_R_equivalents 0.0325
_diffrn_reflns_av_unetI/netI 0.0466
_diffrn_reflns_Laue_measured_fraction_full 0.991
_diffrn_reflns_Laue_measured_fraction_max 0.991
_diffrn_reflns_limit_h_max 17
_diffrn_reflns_limit_h_min -16
_diffrn_reflns_limit_k_max 6
_diffrn_reflns_limit_k_min -6
_diffrn_reflns_limit_l_max 19
_diffrn_reflns_limit_l_min -16
_diffrn_reflns_number 7742
_diffrn_reflns_point_group_measured_fraction_full 0.990
_diffrn_reflns_point_group_measured_fraction_max 0.985
_diffrn_reflns_theta_full 28.417
_diffrn_reflns_theta_max 30.981
_diffrn_reflns_theta_min 1.553
_exptl_absorpt_coefficient_mu 2.965
_exptl_absorpt_correction_T_max 0.770
_exptl_absorpt_correction_T_min 0.636
_exptl_absorpt_correction_type multi-scan
_exptl_absorpt_process_details 'Scala (Evans, 2006)'
_exptl_crystal_colour colourless
_exptl_crystal_density_diffrn 1.867
_exptl_crystal_description prism
_exptl_crystal_F_000 556
_exptl_crystal_size_max 0.15
_exptl_crystal_size_mid 0.12
_exptl_crystal_size_min 0.08
_refine_diff_density_max 0.829
_refine_diff_density_min -1.162
_refine_diff_density_rms 0.121
_refine_ls_abs_structure_details
;
 Flack x determined using 1752 quotients [(I+)-(I-)]/[(I+)+(I-)]
 (Parsons and Flack (2004), Acta Cryst. A60, s61).
;
_refine_ls_abs_structure_Flack 0.041(5)
_refine_ls_extinction_coef 0.041(4)
_refine_ls_extinction_expression Fc^*^=kFc[1+0.001xFc^2^\l^3^/sin(2\q)]^-1/4^
_refine_ls_extinction_method SHELXL
_refine_ls_goodness_of_fit_ref 1.048
_refine_ls_hydrogen_treatment constr
_refine_ls_matrix_type full
_refine_ls_number_parameters 345
_refine_ls_number_reflns 4498
_refine_ls_number_restraints 75
_refine_ls_restrained_S_all 1.049
_refine_ls_R_factor_all 0.0597
_refine_ls_R_factor_gt 0.0557
_refine_ls_shift/su_max 0.000
_refine_ls_shift/su_mean 0.000
_refine_ls_structure_factor_coef Fsqd
_refine_ls_weighting_details 'w=1/[\s^2^(Fo^2^)+6P] where P=(Fo^2^+2Fc^2^)/3'
_refine_ls_weighting_scheme calc
_refine_ls_wR_factor_gt 0.1282
_refine_ls_wR_factor_ref 0.1312
_reflns_Friedel_coverage 0.790
_reflns_Friedel_fraction_full 0.989
_reflns_Friedel_fraction_max 0.978
_reflns_number_gt 4256
_reflns_number_total 4498
_reflns_threshold_expression 'I > 2\s(I)'
_cod_data_source_file d0nj04328a2.cif
_cod_data_source_block 9b
_cod_original_sg_symbol_H-M 'P 21'
_cod_database_code 7060240
_shelx_space_group_comment
;
The symmetry employed for this shelxl refinement is uniquely defined
by the following loop, which should always be used as a source of
symmetry information in preference to the above space-group names.
They are only intended as comments.
;
_shelx_estimated_absorpt_t_min 0.661
_shelx_estimated_absorpt_t_max 0.795
_shelxl_version_number 2013-4

loop_
_space_group_symop_operation_xyz
'x, y, z'
'-x, y+1/2, -z'

loop_
_atom_site_label
_atom_site_type_symbol
_atom_site_fract_x
_atom_site_fract_y
_atom_site_fract_z
_atom_site_U_iso_or_equiv
_atom_site_adp_type
_atom_site_occupancy
_atom_site_site_symmetry_order
_atom_site_calc_flag
_atom_site_refinement_flags_posn
_atom_site_refinement_flags_adp
_atom_site_refinement_flags_occupancy
_atom_site_disorder_assembly
_atom_site_disorder_group
Br1 Br 0.90919(6) 1.01335(17) 0.22266(6) 0.0321(3) Uani 1 1 d . . . . .
S1 S 0.53817(13) 0.1950(4) 0.17673(12) 0.0212(4) Uani 1 1 d . . . . .
F1 F 0.2917(4) 0.9515(10) 0.4802(4) 0.0368(13) Uani 1 1 d . . . . .
F2 F 0.4253(4) 0.8761(15) 0.4201(4) 0.0574(19) Uani 1 1 d . . . . .
F3 F 0.3901(6) 0.6397(13) 0.5306(4) 0.063(2) Uani 1 1 d . . . . .
F4 F 0.1512(15) 0.601(5) 0.5316(10) 0.041(3) Uani 0.504(15) 1 d D U P A 1
F5 F 0.0338(8) 0.589(3) 0.4128(7) 0.047(3) Uani 0.504(15) 1 d D U P A 1
F6 F 0.0923(9) 0.236(3) 0.4762(8) 0.047(3) Uani 0.504(15) 1 d D U P A 1
F4A F 0.1666(15) 0.576(4) 0.5380(11) 0.038(3) Uani 0.496(15) 1 d D U P A 2
F5A F 0.0786(9) 0.804(2) 0.4305(8) 0.041(3) Uani 0.496(15) 1 d D U P A 2
F6A F 0.0450(9) 0.393(3) 0.4433(8) 0.045(3) Uani 0.496(15) 1 d D U P A 2
O1 O 0.5579(3) 0.0164(13) 0.2499(3) 0.0235(10) Uani 1 1 d . . . . .
O2 O 0.5201(4) 0.1052(11) 0.0843(4) 0.0260(12) Uani 1 1 d . . . . .
C1 C 0.3858(5) 0.525(2) 0.1169(4) 0.0242(14) Uani 1 1 d . . . . .
H1A H 0.3948 0.4502 0.0573 0.029 Uiso 1 1 calc R U . . .
H1B H 0.4171 0.6997 0.1219 0.029 Uiso 1 1 calc R U . . .
N2 N 0.4363(5) 0.3590(13) 0.1924(4) 0.0209(13) Uani 1 1 d . . . . .
C3 C 0.4336(5) 0.4580(15) 0.2854(5) 0.0216(16) Uani 1 1 d . . . . .
H3A H 0.4667 0.6302 0.2931 0.026 Uiso 1 1 calc R U . . .
H3B H 0.4715 0.3395 0.3315 0.026 Uiso 1 1 calc R U . . .
C3A C 0.3210(5) 0.4767(15) 0.2979(5) 0.0190(14) Uani 1 1 d . . . . .
C4 C 0.2906(6) 0.5789(16) 0.3877(5) 0.0252(17) Uani 1 1 d D . . . .
C5 C 0.1996(14) 0.469(6) 0.3909(15) 0.035(4) Uani 0.504(15) 1 d D U P A 1
C5A C 0.1948(15) 0.491(6) 0.3873(16) 0.035(4) Uani 0.496(15) 1 d D U P A 2
C6 C 0.1718(6) 0.3126(17) 0.3037(5) 0.0267(17) Uani 1 1 d D . . . .
H6 H 0.1202 0.1714 0.3061 0.040 Uiso 1 1 d R U . A .
C6A C 0.1438(5) 0.502(2) 0.2231(5) 0.0259(14) Uani 1 1 d . . . . .
H6A H 0.0911 0.6334 0.2340 0.031 Uiso 1 1 calc R U . . .
C7 C 0.1213(6) 0.3823(17) 0.1267(5) 0.0243(16) Uani 1 1 d . . . . .
H7 H 0.0660 0.2472 0.1183 0.029 Uiso 1 1 calc R U . . .
C8 C 0.1045(6) 0.6046(16) 0.0598(5) 0.0255(16) Uani 1 1 d . . . . .
H8 H 0.0404 0.6606 0.0262 0.031 Uiso 1 1 calc R U . . .
C9 C 0.1975(6) 0.7064(16) 0.0575(5) 0.0240(15) Uani 1 1 d . . . . .
H9 H 0.2139 0.8495 0.0223 0.029 Uiso 1 1 calc R U . . .
C9A C 0.2717(5) 0.5422(17) 0.1238(4) 0.0208(14) Uani 1 1 d . . . . .
C9B C 0.2511(5) 0.6218(16) 0.2206(5) 0.0220(15) Uani 1 1 d . . . . .
H9B H 0.2522 0.8132 0.2298 0.026 Uiso 1 1 calc R U . . .
O10 O 0.2732(4) 0.2252(11) 0.2947(3) 0.0237(11) Uani 1 1 d . . . . .
O11 O 0.2225(4) 0.2945(10) 0.1124(4) 0.0212(11) Uani 1 1 d . . . . .
C10 C 0.6435(6) 0.4138(16) 0.1885(5) 0.0228(15) Uani 1 1 d . . . . .
C11 C 0.7023(6) 0.4487(16) 0.2745(5) 0.0264(18) Uani 1 1 d . . . . .
H11 H 0.6878 0.3506 0.3251 0.032 Uiso 1 1 calc R U . . .
C12 C 0.7818(6) 0.6265(17) 0.2859(5) 0.0264(16) Uani 1 1 d . . . . .
H12 H 0.8226 0.6542 0.3441 0.032 Uiso 1 1 calc R U . . .
C13 C 0.8003(6) 0.7641(16) 0.2094(6) 0.0237(16) Uani 1 1 d . . . . .
C14 C 0.7435(6) 0.7298(17) 0.1229(5) 0.0256(16) Uani 1 1 d . . . . .
H14 H 0.7587 0.8255 0.0720 0.031 Uiso 1 1 calc R U . . .
C15 C 0.6627(5) 0.5490(18) 0.1131(5) 0.0246(16) Uani 1 1 d . . . . .
H15 H 0.6218 0.5201 0.0551 0.030 Uiso 1 1 calc R U . . .
C16 C 0.3495(7) 0.761(2) 0.4541(5) 0.035(2) Uani 1 1 d . . . . .
C17 C 0.1207(12) 0.480(5) 0.4538(10) 0.040(3) Uani 0.504(15) 1 d D U P A 1
C17A C 0.1217(13) 0.574(4) 0.4509(12) 0.038(3) Uani 0.496(15) 1 d D U P A 2

loop_
_atom_site_aniso_label
_atom_site_aniso_U_11
_atom_site_aniso_U_22
_atom_site_aniso_U_33
_atom_site_aniso_U_23
_atom_site_aniso_U_13
_atom_site_aniso_U_12
Br1 0.0202(4) 0.0363(5) 0.0402(5) -0.0014(4) 0.0062(3) -0.0065(4)
S1 0.0182(8) 0.0263(9) 0.0201(8) -0.0014(7) 0.0065(6) -0.0007(7)
F1 0.045(3) 0.029(3) 0.039(3) -0.003(2) 0.016(2) 0.009(2)
F2 0.032(3) 0.096(5) 0.045(3) -0.033(3) 0.012(2) -0.016(3)
F3 0.088(5) 0.058(4) 0.030(3) -0.010(3) -0.029(3) 0.031(4)
F4 0.031(6) 0.071(7) 0.023(4) 0.001(4) 0.010(3) 0.006(4)
F5 0.029(4) 0.085(7) 0.029(4) 0.002(4) 0.010(3) 0.008(4)
F6 0.037(5) 0.076(6) 0.032(4) 0.001(4) 0.018(3) 0.000(4)
F4A 0.035(5) 0.050(6) 0.034(4) 0.002(4) 0.017(3) 0.011(4)
F5A 0.034(5) 0.056(5) 0.037(5) 0.004(3) 0.020(4) 0.014(4)
F6A 0.035(5) 0.060(6) 0.045(5) -0.001(4) 0.021(4) 0.006(4)
O1 0.027(2) 0.021(2) 0.024(2) 0.010(3) 0.0072(18) -0.001(3)
O2 0.023(3) 0.035(3) 0.022(2) -0.007(2) 0.009(2) -0.003(2)
C1 0.024(3) 0.031(4) 0.018(3) -0.001(4) 0.006(2) -0.003(4)
N2 0.018(3) 0.029(3) 0.017(3) -0.001(2) 0.005(2) 0.000(2)
C3 0.019(3) 0.031(5) 0.016(3) 0.000(3) 0.005(2) -0.002(3)
C3A 0.017(3) 0.020(4) 0.022(3) -0.002(3) 0.007(2) -0.002(3)
C4 0.023(3) 0.037(5) 0.016(3) -0.002(3) 0.005(3) 0.004(3)
C5 0.022(5) 0.068(9) 0.016(5) 0.001(5) 0.005(4) 0.003(5)
C5A 0.026(5) 0.052(7) 0.029(6) 0.002(5) 0.012(4) 0.009(5)
C6 0.020(4) 0.037(5) 0.025(4) 0.002(3) 0.009(3) -0.005(3)
C6A 0.019(3) 0.039(4) 0.020(3) -0.002(4) 0.005(2) 0.002(4)
C7 0.016(3) 0.032(4) 0.024(4) -0.002(3) 0.002(3) -0.002(3)
C8 0.026(4) 0.029(4) 0.020(3) -0.001(3) 0.003(3) 0.003(3)
C9 0.028(4) 0.024(4) 0.019(3) 0.002(3) 0.003(3) 0.002(3)
C9A 0.023(3) 0.023(4) 0.017(3) -0.001(3) 0.004(2) -0.005(3)
C9B 0.016(3) 0.028(4) 0.023(4) -0.002(3) 0.005(3) 0.000(3)
O10 0.023(3) 0.026(3) 0.023(3) 0.002(2) 0.005(2) -0.003(2)
O11 0.020(2) 0.022(3) 0.023(3) -0.003(2) 0.005(2) 0.000(2)
C10 0.018(3) 0.027(4) 0.025(4) 0.000(3) 0.008(3) 0.002(3)
C11 0.023(3) 0.037(5) 0.021(3) -0.002(3) 0.009(3) -0.002(3)
C12 0.025(4) 0.031(4) 0.023(4) -0.002(3) 0.003(3) -0.002(3)
C13 0.018(3) 0.024(4) 0.031(4) 0.000(3) 0.008(3) -0.002(3)
C14 0.022(4) 0.029(4) 0.027(4) -0.001(3) 0.006(3) -0.002(3)
C15 0.022(3) 0.032(5) 0.021(3) -0.001(3) 0.006(2) 0.001(3)
C16 0.034(4) 0.055(6) 0.016(3) -0.002(4) 0.001(3) 0.010(4)
C17 0.027(4) 0.075(7) 0.022(4) 0.000(4) 0.011(3) 0.002(4)
C17A 0.030(4) 0.054(5) 0.033(5) 0.003(3) 0.017(3) 0.011(3)

loop_
_atom_type_symbol
_atom_type_description
_atom_type_scat_dispersion_real
_atom_type_scat_dispersion_imag
_atom_type_scat_source
C C 0.0047 0.0021 'International Tables Vol C Tables 4.2.6.8 and 6.1.1.4'
H H 0.0000 0.0000 'International Tables Vol C Tables 4.2.6.8 and 6.1.1.4'
Br Br -0.8805 2.8944 'International Tables Vol C Tables 4.2.6.8 and 6.1.1.4'
F F 0.0227 0.0132 'International Tables Vol C Tables 4.2.6.8 and 6.1.1.4'
N N 0.0086 0.0042 'International Tables Vol C Tables 4.2.6.8 and 6.1.1.4'
O O 0.0148 0.0078 'International Tables Vol C Tables 4.2.6.8 and 6.1.1.4'
S S 0.1473 0.1546 'International Tables Vol C Tables 4.2.6.8 and 6.1.1.4'

loop_
_geom_angle_atom_site_label_1
_geom_angle_atom_site_label_2
_geom_angle_atom_site_label_3
_geom_angle
_geom_angle_site_symmetry_1
_geom_angle_site_symmetry_3
_geom_angle_publ_flag
O1 S1 O2 120.2(4) . . ?
O1 S1 N2 106.4(3) . . ?
O2 S1 N2 107.1(3) . . ?
O1 S1 C10 107.4(3) . . ?
O2 S1 C10 107.9(3) . . ?
N2 S1 C10 107.2(4) . . ?
N2 C1 C9A 107.9(6) . . ?
N2 C1 H1A 110.1 . . ?
C9A C1 H1A 110.1 . . ?
N2 C1 H1B 110.1 . . ?
C9A C1 H1B 110.1 . . ?
H1A C1 H1B 108.4 . . ?
C3 N2 C1 115.4(6) . . ?
C3 N2 S1 117.3(5) . . ?
C1 N2 S1 118.1(5) . . ?
N2 C3 C3A 107.8(5) . . ?
N2 C3 H3A 110.1 . . ?
C3A C3 H3A 110.1 . . ?
N2 C3 H3B 110.1 . . ?
C3A C3 H3B 110.1 . . ?
H3A C3 H3B 108.5 . . ?
O10 C3A C3 111.3(6) . . ?
O10 C3A C9B 102.2(5) . . ?
C3 C3A C9B 114.4(6) . . ?
O10 C3A C4 99.6(5) . . ?
C3 C3A C4 121.2(6) . . ?
C9B C3A C4 105.6(6) . . ?
C5 C4 C16 128.4(9) . . ?
C5A C4 C16 127.4(9) . . ?
C5 C4 C3A 104.0(8) . . ?
C5A C4 C3A 104.6(9) . . ?
C16 C4 C3A 127.6(7) . . ?
C4 C5 C17 135.8(14) . . ?
C4 C5 C6 106.9(10) . . ?
C17 C5 C6 117.1(12) . . ?
C4 C5A C17A 126.2(15) . . ?
C4 C5A C6 105.8(10) . . ?
C17A C5A C6 127.8(14) . . ?
O10 C6 C5 98.6(10) . . ?
O10 C6 C5A 101.6(10) . . ?
O10 C6 C6A 103.7(6) . . ?
C5 C6 C6A 108.3(15) . . ?
C5A C6 C6A 103.5(15) . . ?
O10 C6 H6 114.6 . . ?
C5 C6 H6 115.4 . . ?
C5A C6 H6 117.1 . . ?
C6A C6 H6 114.6 . . ?
C9B C6A C6 99.8(6) . . ?
C9B C6A C7 100.3(5) . . ?
C6 C6A C7 116.5(8) . . ?
C9B C6A H6A 112.9 . . ?
C6 C6A H6A 112.9 . . ?
C7 C6A H6A 112.9 . . ?
O11 C7 C8 100.5(6) . . ?
O11 C7 C6A 102.6(5) . . ?
C8 C7 C6A 106.7(7) . . ?
O11 C7 H7 115.1 . . ?
C8 C7 H7 115.1 . . ?
C6A C7 H7 115.1 . . ?
C9 C8 C7 106.3(7) . . ?
C9 C8 H8 126.9 . . ?
C7 C8 H8 126.9 . . ?
C8 C9 C9A 104.7(7) . . ?
C8 C9 H9 127.6 . . ?
C9A C9 H9 127.6 . . ?
O11 C9A C1 111.7(7) . . ?
O11 C9A C9 101.2(5) . . ?
C1 C9A C9 121.4(6) . . ?
O11 C9A C9B 101.8(5) . . ?
C1 C9A C9B 113.4(5) . . ?
C9 C9A C9B 105.0(6) . . ?
C3A C9B C6A 102.8(6) . . ?
C3A C9B C9A 112.7(6) . . ?
C6A C9B C9A 102.1(6) . . ?
C3A C9B H9B 112.8 . . ?
C6A C9B H9B 112.8 . . ?
C9A C9B H9B 112.8 . . ?
C6 O10 C3A 96.7(6) . . ?
C9A O11 C7 96.2(5) . . ?
C15 C10 C11 122.1(7) . . ?
C15 C10 S1 119.2(6) . . ?
C11 C10 S1 118.7(6) . . ?
C12 C11 C10 119.7(7) . . ?
C12 C11 H11 120.2 . . ?
C10 C11 H11 120.2 . . ?
C11 C12 C13 117.9(7) . . ?
C11 C12 H12 121.0 . . ?
C13 C12 H12 121.0 . . ?
C14 C13 C12 123.3(7) . . ?
C14 C13 Br1 117.6(6) . . ?
C12 C13 Br1 119.1(6) . . ?
C13 C14 C15 117.7(7) . . ?
C13 C14 H14 121.2 . . ?
C15 C14 H14 121.2 . . ?
C10 C15 C14 119.3(7) . . ?
C10 C15 H15 120.3 . . ?
C14 C15 H15 120.3 . . ?
F2 C16 F3 108.3(8) . . ?
F2 C16 F1 105.7(8) . . ?
F3 C16 F1 105.6(7) . . ?
F2 C16 C4 112.0(7) . . ?
F3 C16 C4 111.1(9) . . ?
F1 C16 C4 113.7(7) . . ?
F4 C17 F5 108.5(19) . . ?
F4 C17 F6 106.3(17) . . ?
F5 C17 F6 104.8(14) . . ?
F4 C17 C5 114.9(15) . . ?
F5 C17 C5 111.0(17) . . ?
F6 C17 C5 111(2) . . ?
F4A C17A F5A 108.6(18) . . ?
F4A C17A F6A 106.8(17) . . ?
F5A C17A F6A 108.3(14) . . ?
F4A C17A C5A 112.4(17) . . ?
F5A C17A C5A 113.7(19) . . ?
F6A C17A C5A 106.7(16) . . ?

loop_
_geom_bond_atom_site_label_1
_geom_bond_atom_site_label_2
_geom_bond_distance
_geom_bond_site_symmetry_2
_geom_bond_publ_flag
Br1 C13 1.911(8) . ?
S1 O1 1.416(6) . ?
S1 O2 1.430(5) . ?
S1 N2 1.631(6) . ?
S1 C10 1.772(8) . ?
F1 C16 1.339(10) . ?
F2 C16 1.328(11) . ?
F3 C16 1.329(10) . ?
F4 C17 1.316(18) . ?
F5 C17 1.33(2) . ?
F6 C17 1.37(3) . ?
F4A C17A 1.331(18) . ?
F5A C17A 1.33(2) . ?
F6A C17A 1.36(3) . ?
C1 N2 1.481(10) . ?
C1 C9A 1.518(9) . ?
C1 H1A 0.9900 . ?
C1 H1B 0.9900 . ?
N2 C3 1.476(9) . ?
C3 C3A 1.520(9) . ?
C3 H3A 0.9900 . ?
C3 H3B 0.9900 . ?
C3A O10 1.443(9) . ?
C3A C9B 1.542(10) . ?
C3A C4 1.544(9) . ?
C4 C5 1.330(16) . ?
C4 C5A 1.336(17) . ?
C4 C16 1.485(12) . ?
C5 C17 1.501(16) . ?
C5 C6 1.519(17) . ?
C5A C17A 1.511(16) . ?
C5A C6 1.535(17) . ?
C6 O10 1.431(9) . ?
C6 C6A 1.545(12) . ?
C6 H6 0.9999 . ?
C6A C9B 1.542(10) . ?
C6A C7 1.543(10) . ?
C6A H6A 1.0000 . ?
C7 O11 1.451(9) . ?
C7 C8 1.512(11) . ?
C7 H7 1.0000 . ?
C8 C9 1.334(11) . ?
C8 H8 0.9500 . ?
C9 C9A 1.526(10) . ?
C9 H9 0.9500 . ?
C9A O11 1.433(10) . ?
C9A C9B 1.558(9) . ?
C9B H9B 1.0000 . ?
C10 C15 1.376(11) . ?
C10 C11 1.391(11) . ?
C11 C12 1.380(11) . ?
C11 H11 0.9500 . ?
C12 C13 1.394(11) . ?
C12 H12 0.9500 . ?
C13 C14 1.386(11) . ?
C14 C15 1.403(11) . ?
C14 H14 0.9500 . ?
C15 H15 0.9500 . ?

loop_
_geom_torsion_atom_site_label_1
_geom_torsion_atom_site_label_2
_geom_torsion_atom_site_label_3
_geom_torsion_atom_site_label_4
_geom_torsion
_geom_torsion_site_symmetry_1
_geom_torsion_site_symmetry_2
_geom_torsion_site_symmetry_3
_geom_torsion_site_symmetry_4
_geom_torsion_publ_flag
C9A C1 N2 C3 -63.2(9) . . . . ?
C9A C1 N2 S1 150.9(6) . . . . ?
O1 S1 N2 C3 46.3(6) . . . . ?
O2 S1 N2 C3 176.1(5) . . . . ?
C10 S1 N2 C3 -68.4(6) . . . . ?
O1 S1 N2 C1 -168.4(6) . . . . ?
O2 S1 N2 C1 -38.6(7) . . . . ?
C10 S1 N2 C1 77.0(6) . . . . ?
C1 N2 C3 C3A 62.2(8) . . . . ?
S1 N2 C3 C3A -151.6(5) . . . . ?
N2 C3 C3A O10 64.7(7) . . . . ?
N2 C3 C3A C9B -50.6(8) . . . . ?
N2 C3 C3A C4 -178.9(7) . . . . ?
O10 C3A C4 C5 -31.8(17) . . . . ?
C3 C3A C4 C5 -154.0(17) . . . . ?
C9B C3A C4 C5 73.9(18) . . . . ?
O10 C3A C4 C5A -37.8(18) . . . . ?
C3 C3A C4 C5A -160.0(18) . . . . ?
C9B C3A C4 C5A 67.9(18) . . . . ?
O10 C3A C4 C16 148.9(8) . . . . ?
C3 C3A C4 C16 26.7(12) . . . . ?
C9B C3A C4 C16 -105.4(9) . . . . ?
C5A C4 C5 C17 -81(10) . . . . ?
C16 C4 C5 C17 2(5) . . . . ?
C3A C4 C5 C17 -177(3) . . . . ?
C5A C4 C5 C6 94(12) . . . . ?
C16 C4 C5 C6 176.9(11) . . . . ?
C3A C4 C5 C6 -2(2) . . . . ?
C5 C4 C5A C17A 107(13) . . . . ?
C16 C4 C5A C17A 5(4) . . . . ?
C3A C4 C5A C17A -168(3) . . . . ?
C5 C4 C5A C6 -79(10) . . . . ?
C16 C4 C5A C6 179.3(10) . . . . ?
C3A C4 C5A C6 6(2) . . . . ?
C4 C5 C6 O10 36(2) . . . . ?
C17 C5 C6 O10 -148(2) . . . . ?
C4 C5 C6 C5A -91(11) . . . . ?
C17 C5 C6 C5A 85(10) . . . . ?
C4 C5 C6 C6A -71(2) . . . . ?
C17 C5 C6 C6A 104(2) . . . . ?
C4 C5A C6 O10 28(2) . . . . ?
C17A C5A C6 O10 -158(3) . . . . ?
C4 C5A C6 C5 82(10) . . . . ?
C17A C5A C6 C5 -104(12) . . . . ?
C4 C5A C6 C6A -79(2) . . . . ?
C17A C5A C6 C6A 95(3) . . . . ?
O10 C6 C6A C9B -35.4(8) . . . . ?
C5 C6 C6A C9B 68.6(9) . . . . ?
C5A C6 C6A C9B 70.3(9) . . . . ?
O10 C6 C6A C7 71.4(7) . . . . ?
C5 C6 C6A C7 175.4(8) . . . . ?
C5A C6 C6A C7 177.1(8) . . . . ?
C9B C6A C7 O11 36.0(8) . . . . ?
C6 C6A C7 O11 -70.5(7) . . . . ?
C9B C6A C7 C8 -69.2(8) . . . . ?
C6 C6A C7 C8 -175.7(6) . . . . ?
O11 C7 C8 C9 -32.8(8) . . . . ?
C6A C7 C8 C9 73.9(7) . . . . ?
C7 C8 C9 C9A 0.2(8) . . . . ?
N2 C1 C9A O11 -62.6(7) . . . . ?
N2 C1 C9A C9 178.2(7) . . . . ?
N2 C1 C9A C9B 51.6(10) . . . . ?
C8 C9 C9A O11 33.0(7) . . . . ?
C8 C9 C9A C1 157.3(8) . . . . ?
C8 C9 C9A C9B -72.5(8) . . . . ?
O10 C3A C9B C6A 32.8(7) . . . . ?
C3 C3A C9B C6A 153.2(6) . . . . ?
C4 C3A C9B C6A -70.9(7) . . . . ?
O10 C3A C9B C9A -76.4(7) . . . . ?
C3 C3A C9B C9A 44.0(9) . . . . ?
C4 C3A C9B C9A 179.9(6) . . . . ?
C6 C6A C9B C3A 1.2(8) . . . . ?
C7 C6A C9B C3A -118.3(7) . . . . ?
C6 C6A C9B C9A 118.1(7) . . . . ?
C7 C6A C9B C9A -1.3(8) . . . . ?
O11 C9A C9B C3A 75.6(7) . . . . ?
C1 C9A C9B C3A -44.5(10) . . . . ?
C9 C9A C9B C3A -179.2(6) . . . . ?
O11 C9A C9B C6A -34.0(7) . . . . ?
C1 C9A C9B C6A -154.1(8) . . . . ?
C9 C9A C9B C6A 71.1(8) . . . . ?
C5 C6 O10 C3A -54.6(14) . . . . ?
C5A C6 O10 C3A -50.4(14) . . . . ?
C6A C6 O10 C3A 56.8(7) . . . . ?
C3 C3A O10 C6 -177.4(6) . . . . ?
C9B C3A O10 C6 -54.8(6) . . . . ?
C4 C3A O10 C6 53.6(6) . . . . ?
C1 C9A O11 C7 177.7(5) . . . . ?
C9 C9A O11 C7 -51.7(6) . . . . ?
C9B C9A O11 C7 56.4(6) . . . . ?
C8 C7 O11 C9A 51.5(6) . . . . ?
C6A C7 O11 C9A -58.4(7) . . . . ?
O1 S1 C10 C15 158.1(6) . . . . ?
O2 S1 C10 C15 27.2(7) . . . . ?
N2 S1 C10 C15 -87.9(7) . . . . ?
O1 S1 C10 C11 -23.7(7) . . . . ?
O2 S1 C10 C11 -154.6(6) . . . . ?
N2 S1 C10 C11 90.3(7) . . . . ?
C15 C10 C11 C12 1.0(12) . . . . ?
S1 C10 C11 C12 -177.2(6) . . . . ?
C10 C11 C12 C13 -0.4(12) . . . . ?
C11 C12 C13 C14 -0.4(12) . . . . ?
C11 C12 C13 Br1 179.7(6) . . . . ?
C12 C13 C14 C15 0.8(12) . . . . ?
Br1 C13 C14 C15 -179.3(6) . . . . ?
C11 C10 C15 C14 -0.7(12) . . . . ?
S1 C10 C15 C14 177.5(6) . . . . ?
C13 C14 C15 C10 -0.2(12) . . . . ?
C5 C4 C16 F2 -166(2) . . . . ?
C5A C4 C16 F2 -159(2) . . . . ?
C3A C4 C16 F2 13.1(13) . . . . ?
C5 C4 C16 F3 73(2) . . . . ?
C5A C4 C16 F3 80(2) . . . . ?
C3A C4 C16 F3 -108.2(9) . . . . ?
C5 C4 C16 F1 -46(2) . . . . ?
C5A C4 C16 F1 -39(2) . . . . ?
C3A C4 C16 F1 132.9(8) . . . . ?
C4 C5 C17 F4 -11(5) . . . . ?
C6 C5 C17 F4 175(2) . . . . ?
C4 C5 C17 F5 113(4) . . . . ?
C6 C5 C17 F5 -61(3) . . . . ?
C4 C5 C17 F6 -131(4) . . . . ?
C6 C5 C17 F6 55(3) . . . . ?
C4 C5A C17A F4A -48(4) . . . . ?
C6 C5A C17A F4A 139(3) . . . . ?
C4 C5A C17A F5A 76(3) . . . . ?
C6 C5A C17A F5A -97(3) . . . . ?
C4 C5A C17A F6A -165(3) . . . . ?
C6 C5A C17A F6A 22(4) . . . . ?
